data_7007295
loop_
_publ_author_name
'Antunes, Maria Augusta'
'Dias, Marta'
'Monteiro, Bernardo'
'Domingos, Angela'
'Santos, Isabel C.'
'Marques, No\'emia'

_publ_section_title
;
 Synthesis and reactivity of uranium(IV) amide complexes supported by a
 triamidotriazacyclononane ligand.
;
_journal_issue 27
_journal_name_full 'Dalton transactions (Cambridge, England : 2003)'
_journal_page_first 3368
_journal_page_last 3374
_journal_paper_doi 10.1039/b603000a
_journal_year 2006
_chemical_formula_moiety '[U{(SiMe2NPh)3-tacn}(NEt)2]'
_chemical_formula_sum 'C34 H55 N7 Si3 U'
_chemical_formula_weight 884.15
_chemical_name_systematic
;
?
;
_space_group_IT_number 2
_symmetry_cell_setting triclinic
_symmetry_space_group_name_Hall '-P 1'
_symmetry_space_group_name_H-M 'P -1'
_atom_sites_solution_hydrogens geom
_atom_sites_solution_primary direct
_atom_sites_solution_secondary difmap
_audit_creation_method SHELXL-97
_cell_angle_alpha 100.262(9)
_cell_angle_beta 98.029(10)
_cell_angle_gamma 119.404(9)
_cell_formula_units_Z 2
_cell_length_a 12.8662(17)
_cell_length_b 10.7009(10)
_cell_length_c 16.9568(19)
_cell_measurement_reflns_used 25
_cell_measurement_temperature 293(2)
_cell_measurement_theta_max 9.9
_cell_measurement_theta_min 6.7
_cell_volume 1929.8(5)
_computing_cell_refinement 'CAD4 software(Enraf-Nonius,1989)'
_computing_data_collection 'CAD4 software(Enraf-Nonius,1989)'
_computing_data_reduction process-MOLEN(Fair,1990)
_computing_molecular_graphics 'ORTEP-3 (Farrugia,1997)'
_computing_structure_refinement 'SHELXL-97 (Sheldrick, 1997)'
_computing_structure_solution 'SHELXS-97 (Sheldrick, 1997)'
_diffrn_ambient_temperature 293(2)
_diffrn_measured_fraction_theta_full 0.993
_diffrn_measured_fraction_theta_max 0.993
_diffrn_measurement_device_type CAD4-Enraf-Nonius
_diffrn_measurement_method \w/2\qscans
_diffrn_radiation_monochromator graphite
_diffrn_radiation_source 'fine-focus sealed tube'
_diffrn_radiation_type MoK\a
_diffrn_radiation_wavelength 0.71073
_diffrn_reflns_av_R_equivalents 0.0716
_diffrn_reflns_av_sigmaI/netI 0.1816
_diffrn_reflns_limit_h_max 15
_diffrn_reflns_limit_h_min -15
_diffrn_reflns_limit_k_max 12
_diffrn_reflns_limit_k_min -12
_diffrn_reflns_limit_l_max 20
_diffrn_reflns_limit_l_min 0
_diffrn_reflns_number 7011
_diffrn_reflns_theta_full 24.99
_diffrn_reflns_theta_max 24.99
_diffrn_reflns_theta_min 1.88
_diffrn_standards_decay_% 11.8
_diffrn_standards_interval_time 60
_diffrn_standards_number 3
_exptl_absorpt_coefficient_mu 4.331
_exptl_absorpt_correction_T_max 0.9995
_exptl_absorpt_correction_T_min 0.6274
_exptl_absorpt_correction_type 'empirical via \y-scan North et al (1968)'
_exptl_crystal_colour golden-brown
_exptl_crystal_density_diffrn 1.522
_exptl_crystal_density_method 'not measured'
_exptl_crystal_description irregular-plate
_exptl_crystal_F_000 884
_exptl_crystal_size_max 0.34
_exptl_crystal_size_mid 0.22
_exptl_crystal_size_min 0.10
_refine_diff_density_max 1.864
_refine_diff_density_min -1.174
_refine_diff_density_rms 0.235
_refine_ls_extinction_method none
_refine_ls_goodness_of_fit_ref 1.088
_refine_ls_hydrogen_treatment constr
_refine_ls_matrix_type full
_refine_ls_number_parameters 406
_refine_ls_number_reflns 6758
_refine_ls_number_restraints 0
_refine_ls_restrained_S_all 1.088
_refine_ls_R_factor_all 0.1665
_refine_ls_R_factor_gt 0.0865
_refine_ls_shift/su_max 0.063
_refine_ls_shift/su_mean 0.004
_refine_ls_structure_factor_coef Fsqd
_refine_ls_weighting_details 'calc w=1/[\s^2^(Fo^2^)+(0.0308P)^2^+0.0000P] where P=(Fo^2^+2Fc^2^)/3'
_refine_ls_weighting_scheme calc
_refine_ls_wR_factor_gt 0.1140
_refine_ls_wR_factor_ref 0.1400
_reflns_number_gt 4017
_reflns_number_total 6758
_reflns_threshold_expression >2sigma(I)
_cod_data_source_file b603000a.txt
_cod_data_source_block utacnnet
_cod_original_cell_volume 1929.8(4)
_cod_original_sg_symbol_H-M P-1
_cod_database_code 7007295

loop_
_symmetry_equiv_pos_as_xyz
'x, y, z'
'-x, -y, -z'

loop_
_atom_site_label
_atom_site_type_symbol
_atom_site_fract_x
_atom_site_fract_y
_atom_site_fract_z
_atom_site_U_iso_or_equiv
_atom_site_adp_type
_atom_site_occupancy
_atom_site_symmetry_multiplicity
_atom_site_calc_flag
_atom_site_refinement_flags
_atom_site_disorder_assembly
_atom_site_disorder_group
U1 U 0.83000(6) 0.54949(7) 0.73467(4) 0.03187(18) Uani 1 1 d . . .
Si1 Si 0.7398(4) 0.4946(5) 0.5354(3) 0.0400(11) Uani 1 1 d . . .
Si2 Si 1.1303(4) 0.7372(5) 0.7960(3) 0.0468(13) Uani 1 1 d . . .
Si3 Si 0.7317(5) 0.7532(5) 0.8287(3) 0.0490(13) Uani 1 1 d . . .
N1 N 0.6773(10) 0.4156(12) 0.6097(7) 0.037(3) Uani 1 1 d . . .
N2 N 1.0231(9) 0.5586(12) 0.7363(7) 0.038(3) Uani 1 1 d . . .
N3 N 0.7515(11) 0.6110(13) 0.8406(7) 0.046(3) Uani 1 1 d . . .
N4 N 1.0473(10) 0.8154(12) 0.7589(8) 0.044(3) Uani 1 1 d . . .
N5 N 0.8213(12) 0.8145(13) 0.7576(8) 0.049(4) Uani 1 1 d . . .
N6 N 0.8529(11) 0.6760(13) 0.6045(7) 0.047(3) Uani 1 1 d . . .
N7 N 0.7727(10) 0.3411(13) 0.7627(8) 0.046(3) Uani 1 1 d . . .
C1 C 1.0461(18) 0.9366(17) 0.8162(11) 0.073(6) Uani 1 1 d . . .
H1A H 1.0500 0.9200 0.8707 0.088 Uiso 1 1 calc R . .
H1B H 1.1209 1.0307 0.8214 0.088 Uiso 1 1 calc R . .
C2 C 0.943(2) 0.9528(19) 0.7941(14) 0.107(9) Uani 1 1 d . . .
H2A H 0.9588 1.0117 0.7549 0.129 Uiso 1 1 calc R . .
H2B H 0.9388 1.0098 0.8436 0.129 Uiso 1 1 calc R . .
C3 C 0.7592(16) 0.800(2) 0.6732(11) 0.067(6) Uani 1 1 d . . .
H3A H 0.6759 0.7128 0.6576 0.080 Uiso 1 1 calc R . .
H3B H 0.7522 0.8867 0.6759 0.080 Uiso 1 1 calc R . .
C4 C 0.818(2) 0.786(2) 0.6068(11) 0.094(8) Uani 1 1 d . . .
H4A H 0.7610 0.7592 0.5538 0.113 Uiso 1 1 calc R . .
H4B H 0.8910 0.8828 0.6138 0.113 Uiso 1 1 calc R . .
C5 C 0.9896(14) 0.7455(18) 0.6061(10) 0.070(6) Uani 1 1 d . . .
H5A H 1.0065 0.6661 0.5948 0.084 Uiso 1 1 calc R . .
H5B H 1.0049 0.7928 0.5617 0.084 Uiso 1 1 calc R . .
C6 C 1.0724(15) 0.852(2) 0.6815(12) 0.079(6) Uani 1 1 d . . .
H6A H 1.0750 0.9446 0.6829 0.095 Uiso 1 1 calc R . .
H6B H 1.1543 0.8716 0.6811 0.095 Uiso 1 1 calc R . .
C10 C 0.6330(13) 0.5012(18) 0.4541(9) 0.057(5) Uani 1 1 d . . .
H10A H 0.6763 0.5469 0.4157 0.086 Uiso 1 1 calc R . .
H10B H 0.6017 0.5588 0.4792 0.086 Uiso 1 1 calc R . .
H10C H 0.5654 0.4013 0.4251 0.086 Uiso 1 1 calc R . .
C11 C 0.8205(13) 0.4180(17) 0.4819(9) 0.062(5) Uani 1 1 d . . .
H11A H 0.8520 0.4705 0.4421 0.093 Uiso 1 1 calc R . .
H11B H 0.7637 0.3136 0.4538 0.093 Uiso 1 1 calc R . .
H11C H 0.8879 0.4302 0.5219 0.093 Uiso 1 1 calc R . .
C12 C 0.5555(12) 0.2957(15) 0.5943(9) 0.031(4) Uani 1 1 d . . .
C13 C 0.4895(13) 0.2902(17) 0.6519(9) 0.044(4) Uani 1 1 d . . .
H13 H 0.5264 0.3690 0.7005 0.053 Uiso 1 1 calc R . .
C14 C 0.3703(13) 0.1723(16) 0.6407(11) 0.057(5) Uani 1 1 d . . .
H14 H 0.3288 0.1723 0.6815 0.068 Uiso 1 1 calc R . .
C15 C 0.3141(14) 0.0568(18) 0.5702(11) 0.063(5) Uani 1 1 d . . .
H15 H 0.2348 -0.0243 0.5626 0.076 Uiso 1 1 calc R . .
C16 C 0.3747(15) 0.0616(18) 0.5116(10) 0.073(6) Uani 1 1 d . . .
H16 H 0.3353 -0.0162 0.4625 0.088 Uiso 1 1 calc R . .
C17 C 0.4931(14) 0.1778(17) 0.5217(10) 0.060(5) Uani 1 1 d . . .
H17 H 0.5319 0.1775 0.4794 0.072 Uiso 1 1 calc R . .
C20 C 1.2891(12) 0.8305(18) 0.7826(11) 0.079(6) Uani 1 1 d . . .
H20A H 1.3378 0.9299 0.8202 0.119 Uiso 1 1 calc R . .
H20B H 1.2858 0.8358 0.7265 0.119 Uiso 1 1 calc R . .
H20C H 1.3259 0.7743 0.7943 0.119 Uiso 1 1 calc R . .
C21 C 1.1450(15) 0.7625(19) 0.9109(10) 0.084(7) Uani 1 1 d . . .
H21A H 1.2058 0.8649 0.9411 0.125 Uiso 1 1 calc R . .
H21B H 1.1700 0.6986 0.9285 0.125 Uiso 1 1 calc R . .
H21C H 1.0666 0.7369 0.9216 0.125 Uiso 1 1 calc R . .
C22 C 1.0487(12) 0.4477(15) 0.7098(9) 0.038(4) Uani 1 1 d . . .
C23 C 1.1569(13) 0.4575(16) 0.7347(9) 0.046(4) Uani 1 1 d . . .
H23 H 1.2189 0.5411 0.7772 0.055 Uiso 1 1 calc R . .
C24 C 1.1816(15) 0.3510(18) 0.7011(10) 0.054(5) Uani 1 1 d . . .
H24 H 1.2597 0.3662 0.7193 0.064 Uiso 1 1 calc R . .
C25 C 1.0929(16) 0.2250(18) 0.6418(11) 0.060(5) Uani 1 1 d . . .
H25 H 1.1091 0.1523 0.6197 0.071 Uiso 1 1 calc R . .
C26 C 0.9773(15) 0.2042(16) 0.6139(9) 0.047(4) Uani 1 1 d . . .
H26 H 0.9147 0.1174 0.5736 0.057 Uiso 1 1 calc R . .
C27 C 0.9579(13) 0.3142(15) 0.6472(9) 0.038(4) Uani 1 1 d . . .
H27 H 0.8809 0.3009 0.6278 0.046 Uiso 1 1 calc R . .
C30 C 0.5693(14) 0.695(2) 0.7833(11) 0.079(6) Uani 1 1 d . . .
H30A H 0.5662 0.7808 0.7779 0.119 Uiso 1 1 calc R . .
H30B H 0.5193 0.6494 0.8190 0.119 Uiso 1 1 calc R . .
H30C H 0.5383 0.6239 0.7295 0.119 Uiso 1 1 calc R . .
C31 C 0.7886(18) 0.9042(19) 0.9269(10) 0.095(7) Uani 1 1 d . . .
H31A H 0.7755 0.9810 0.9157 0.142 Uiso 1 1 calc R . .
H31B H 0.8754 0.9462 0.9496 0.142 Uiso 1 1 calc R . .
H31C H 0.7444 0.8634 0.9661 0.142 Uiso 1 1 calc R . .
C32 C 0.7092(16) 0.548(2) 0.9074(11) 0.052(5) Uani 1 1 d . . .
C33 C 0.5914(18) 0.428(2) 0.8955(13) 0.080(6) Uani 1 1 d . . .
H33 H 0.5363 0.3869 0.8431 0.096 Uiso 1 1 calc R . .
C34 C 0.552(2) 0.365(3) 0.9584(17) 0.116(10) Uani 1 1 d . . .
H34 H 0.4745 0.2800 0.9494 0.140 Uiso 1 1 calc R . .
C35 C 0.636(3) 0.438(4) 1.0347(16) 0.126(12) Uani 1 1 d . . .
H35 H 0.6105 0.4026 1.0791 0.151 Uiso 1 1 calc R . .
C36 C 0.752(3) 0.556(4) 1.0512(17) 0.137(12) Uani 1 1 d . . .
H36 H 0.8062 0.5992 1.1040 0.165 Uiso 1 1 calc R . .
C37 C 0.7853(19) 0.610(3) 0.9853(12) 0.088(7) Uani 1 1 d . . .
H37 H 0.8641 0.6933 0.9947 0.105 Uiso 1 1 calc R . .
C38 C 0.6979(14) 0.1784(16) 0.7203(11) 0.066(6) Uani 1 1 d . . .
H38A H 0.7532 0.1414 0.7201 0.080 Uiso 1 1 calc R . .
H38B H 0.6615 0.1641 0.6628 0.080 Uiso 1 1 calc R . .
C39 C 0.5958(17) 0.084(2) 0.7563(13) 0.104(8) Uani 1 1 d . . .
H39A H 0.5507 -0.0182 0.7222 0.155 Uiso 1 1 calc R . .
H39B H 0.5409 0.1201 0.7580 0.155 Uiso 1 1 calc R . .
H39C H 0.6307 0.0892 0.8115 0.155 Uiso 1 1 calc R . .
C40 C 0.8366(15) 0.3672(19) 0.8505(9) 0.055(5) Uani 1 1 d . . .
H40A H 0.8856 0.4744 0.8767 0.066 Uiso 1 1 calc R . .
H40B H 0.7733 0.3245 0.8796 0.066 Uiso 1 1 calc R . .
C41 C 0.9171(17) 0.309(2) 0.8642(11) 0.089(7) Uani 1 1 d . . .
H41A H 0.9537 0.3364 0.9226 0.133 Uiso 1 1 calc R . .
H41B H 0.9811 0.3501 0.8363 0.133 Uiso 1 1 calc R . .
H41C H 0.8693 0.2018 0.8424 0.133 Uiso 1 1 calc R . .

loop_
_atom_site_aniso_label
_atom_site_aniso_U_11
_atom_site_aniso_U_22
_atom_site_aniso_U_33
_atom_site_aniso_U_23
_atom_site_aniso_U_13
_atom_site_aniso_U_12
U1 0.0327(3) 0.0318(3) 0.0319(3) 0.0107(2) 0.0125(2) 0.0162(2)
Si1 0.035(3) 0.053(3) 0.027(2) 0.015(2) 0.011(2) 0.018(2)
Si2 0.033(3) 0.042(3) 0.053(3) 0.005(2) 0.009(2) 0.015(2)
Si3 0.067(3) 0.050(3) 0.040(3) 0.009(2) 0.017(3) 0.039(3)
N1 0.038(7) 0.044(8) 0.030(7) 0.019(6) 0.013(6) 0.019(6)
N2 0.032(7) 0.033(7) 0.050(8) 0.018(6) 0.019(6) 0.015(6)
N3 0.049(8) 0.048(8) 0.030(7) 0.001(6) 0.004(6) 0.022(7)
N4 0.036(7) 0.026(7) 0.056(9) 0.012(6) 0.015(7) 0.004(6)
N5 0.068(10) 0.041(8) 0.046(9) 0.011(7) 0.017(8) 0.034(8)
N6 0.044(8) 0.044(8) 0.052(9) 0.017(7) 0.015(7) 0.022(7)
N7 0.042(8) 0.049(8) 0.051(9) 0.013(7) 0.004(7) 0.030(7)
C1 0.096(16) 0.036(10) 0.082(14) -0.004(10) 0.002(13) 0.043(11)
C2 0.116(19) 0.045(13) 0.13(2) -0.010(13) 0.063(17) 0.026(14)
C3 0.083(14) 0.105(15) 0.078(14) 0.076(12) 0.066(12) 0.069(12)
C4 0.15(2) 0.078(15) 0.064(14) 0.041(12) -0.007(14) 0.071(15)
C5 0.057(12) 0.054(11) 0.063(13) 0.009(10) 0.034(10) 0.001(10)
C6 0.049(12) 0.081(14) 0.099(16) 0.040(13) 0.041(12) 0.018(11)
C10 0.043(10) 0.083(13) 0.053(11) 0.028(10) 0.014(9) 0.035(10)
C11 0.045(10) 0.076(12) 0.057(12) 0.002(10) 0.029(9) 0.028(10)
C12 0.029(8) 0.030(8) 0.042(10) 0.018(8) 0.011(7) 0.018(7)
C13 0.040(10) 0.055(11) 0.031(9) 0.005(8) 0.005(8) 0.024(9)
C14 0.028(9) 0.043(10) 0.079(13) 0.001(10) 0.017(9) 0.009(8)
C15 0.029(9) 0.055(11) 0.064(13) 0.013(10) 0.006(9) -0.004(9)
C16 0.052(12) 0.052(11) 0.048(12) -0.017(9) 0.004(10) -0.009(9)
C17 0.044(10) 0.067(12) 0.044(11) 0.015(9) 0.031(9) 0.006(9)
C20 0.024(9) 0.078(13) 0.114(17) 0.022(12) 0.008(10) 0.016(9)
C21 0.067(13) 0.077(14) 0.074(14) -0.022(11) -0.009(11) 0.036(11)
C22 0.028(8) 0.033(9) 0.050(10) 0.021(8) 0.007(8) 0.013(7)
C23 0.029(9) 0.045(10) 0.054(11) 0.004(9) 0.003(8) 0.018(8)
C24 0.062(12) 0.054(11) 0.064(12) 0.019(10) 0.023(10) 0.043(10)
C25 0.068(12) 0.052(11) 0.080(14) 0.024(10) 0.050(11) 0.038(10)
C26 0.053(11) 0.041(10) 0.047(10) 0.017(8) 0.019(9) 0.022(9)
C27 0.030(9) 0.038(9) 0.055(11) 0.018(8) 0.012(8) 0.022(8)
C30 0.061(13) 0.098(15) 0.107(17) 0.052(13) 0.044(12) 0.050(12)
C31 0.139(19) 0.093(15) 0.066(14) -0.001(12) 0.032(13) 0.077(15)
C32 0.058(12) 0.097(15) 0.056(12) 0.041(11) 0.037(10) 0.067(12)
C33 0.066(14) 0.102(16) 0.093(17) 0.055(14) 0.037(13) 0.045(13)
C34 0.13(2) 0.17(3) 0.14(2) 0.13(2) 0.11(2) 0.10(2)
C35 0.16(3) 0.24(4) 0.07(2) 0.09(2) 0.06(2) 0.15(3)
C36 0.12(2) 0.21(3) 0.08(2) 0.06(2) 0.03(2) 0.08(2)
C37 0.076(15) 0.14(2) 0.048(13) 0.033(14) 0.003(12) 0.058(15)
C38 0.045(11) 0.032(10) 0.103(16) 0.014(10) -0.002(11) 0.013(9)
C39 0.095(16) 0.074(14) 0.15(2) 0.059(15) 0.055(16) 0.032(13)
C40 0.063(12) 0.088(13) 0.055(12) 0.052(10) 0.031(10) 0.056(11)
C41 0.109(17) 0.134(18) 0.092(16) 0.057(14) 0.050(13) 0.100(16)

loop_
_atom_type_symbol
_atom_type_description
_atom_type_scat_dispersion_real
_atom_type_scat_dispersion_imag
_atom_type_scat_source
C C 0.0033 0.0016 'International Tables Vol C Tables 4.2.6.8 and 6.1.1.4'
H H 0.0000 0.0000 'International Tables Vol C Tables 4.2.6.8 and 6.1.1.4'
N N 0.0061 0.0033 'International Tables Vol C Tables 4.2.6.8 and 6.1.1.4'
Si Si 0.0817 0.0704 'International Tables Vol C Tables 4.2.6.8 and 6.1.1.4'
U U -9.6767 9.6646 'International Tables Vol C Tables 4.2.6.8 and 6.1.1.4'

loop_
_geom_angle_atom_site_label_1
_geom_angle_atom_site_label_2
_geom_angle_atom_site_label_3
_geom_angle
_geom_angle_site_symmetry_1
_geom_angle_site_symmetry_3
_geom_angle_publ_flag
N7 U1 N1 88.2(4) . . ?
N7 U1 N3 88.0(4) . . ?
N1 U1 N3 111.0(4) . . ?
N7 U1 N2 83.8(4) . . ?
N1 U1 N2 115.7(4) . . ?
N3 U1 N2 132.2(4) . . ?
N7 U1 N4 137.5(4) . . ?
N1 U1 N4 124.5(4) . . ?
N3 U1 N4 101.8(4) . . ?
N2 U1 N4 58.9(4) . . ?
N7 U1 N6 142.6(4) . . ?
N1 U1 N6 61.1(4) . . ?
N3 U1 N6 121.4(4) . . ?
N2 U1 N6 90.6(4) . . ?
N4 U1 N6 63.7(4) . . ?
N7 U1 N5 148.0(4) . . ?
N1 U1 N5 96.6(4) . . ?
N3 U1 N5 60.7(4) . . ?
N2 U1 N5 121.2(4) . . ?
N4 U1 N5 62.4(4) . . ?
N6 U1 N5 63.0(4) . . ?
N7 U1 C40 27.6(4) . . ?
N1 U1 C40 115.5(4) . . ?
N3 U1 C40 75.1(4) . . ?
N2 U1 C40 76.3(4) . . ?
N4 U1 C40 115.5(4) . . ?
N6 U1 C40 163.5(4) . . ?
N5 U1 C40 132.6(4) . . ?
N7 U1 Si2 104.8(3) . . ?
N1 U1 Si2 137.5(3) . . ?
N3 U1 Si2 109.7(3) . . ?
N2 U1 Si2 30.9(3) . . ?
N4 U1 Si2 32.9(3) . . ?
N6 U1 Si2 87.5(3) . . ?
N5 U1 Si2 92.8(3) . . ?
C40 U1 Si2 86.2(3) . . ?
N7 U1 Si1 110.8(3) . . ?
N1 U1 Si1 30.3(3) . . ?
N3 U1 Si1 129.2(3) . . ?
N2 U1 Si1 97.4(3) . . ?
N4 U1 Si1 94.7(3) . . ?
N6 U1 Si1 33.2(2) . . ?
N5 U1 Si1 87.0(3) . . ?
C40 U1 Si1 137.6(3) . . ?
Si2 U1 Si1 109.90(11) . . ?
N7 U1 Si3 115.6(3) . . ?
N1 U1 Si3 101.3(3) . . ?
N3 U1 Si3 29.1(3) . . ?
N2 U1 Si3 139.0(3) . . ?
N4 U1 Si3 86.3(3) . . ?
N6 U1 Si3 92.5(3) . . ?
N5 U1 Si3 32.4(3) . . ?
C40 U1 Si3 104.0(3) . . ?
Si2 U1 Si3 108.40(12) . . ?
Si1 U1 Si3 107.15(12) . . ?
N1 Si1 N6 96.5(6) . . ?
N1 Si1 C11 116.6(7) . . ?
N6 Si1 C11 108.5(6) . . ?
N1 Si1 C10 115.7(6) . . ?
N6 Si1 C10 112.3(7) . . ?
C11 Si1 C10 106.8(7) . . ?
N1 Si1 U1 43.0(4) . . ?
N6 Si1 U1 58.0(4) . . ?
C11 Si1 U1 108.7(6) . . ?
C10 Si1 U1 144.4(5) . . ?
N2 Si2 N4 95.0(6) . . ?
N2 Si2 C20 119.5(7) . . ?
N4 Si2 C20 112.1(7) . . ?
N2 Si2 C21 113.3(7) . . ?
N4 Si2 C21 109.0(7) . . ?
C20 Si2 C21 107.2(8) . . ?
N2 Si2 U1 47.1(4) . . ?
N4 Si2 U1 57.6(4) . . ?
C20 Si2 U1 155.6(6) . . ?
C21 Si2 U1 97.2(5) . . ?
N3 Si3 N5 99.7(6) . . ?
N3 Si3 C30 114.7(7) . . ?
N5 Si3 C30 110.2(8) . . ?
N3 Si3 C31 113.8(7) . . ?
N5 Si3 C31 112.2(8) . . ?
C30 Si3 C31 106.3(8) . . ?
N3 Si3 U1 41.7(4) . . ?
N5 Si3 U1 59.6(4) . . ?
C30 Si3 U1 116.2(6) . . ?
C31 Si3 U1 137.0(6) . . ?
C12 N1 Si1 124.3(9) . . ?
C12 N1 U1 128.9(9) . . ?
Si1 N1 U1 106.7(5) . . ?
C22 N2 Si2 125.0(9) . . ?
C22 N2 U1 132.3(8) . . ?
Si2 N2 U1 101.9(5) . . ?
C32 N3 Si3 116.4(10) . . ?
C32 N3 U1 134.1(10) . . ?
Si3 N3 U1 109.2(6) . . ?
C6 N4 C1 111.1(14) . . ?
C6 N4 Si2 111.5(11) . . ?
C1 N4 Si2 120.3(11) . . ?
C6 N4 U1 113.7(9) . . ?
C1 N4 U1 109.0(10) . . ?
Si2 N4 U1 89.5(5) . . ?
C2 N5 C3 114.2(15) . . ?
C2 N5 Si3 114.9(11) . . ?
C3 N5 Si3 119.2(10) . . ?
C2 N5 U1 113.6(11) . . ?
C3 N5 U1 103.0(9) . . ?
Si3 N5 U1 88.0(5) . . ?
C4 N6 C5 110.8(14) . . ?
C4 N6 Si1 114.4(11) . . ?
C5 N6 Si1 120.0(10) . . ?
C4 N6 U1 117.0(10) . . ?
C5 N6 U1 103.9(9) . . ?
Si1 N6 U1 88.8(5) . . ?
C38 N7 C40 109.3(13) . . ?
C38 N7 U1 139.5(10) . . ?
C40 N7 U1 110.9(9) . . ?
C2 C1 N4 117.0(15) . . ?
C1 C2 N5 116.8(16) . . ?
C4 C3 N5 117.1(14) . . ?
N6 C4 C3 114.0(15) . . ?
C6 C5 N6 114.4(13) . . ?
C5 C6 N4 117.6(14) . . ?
C13 C12 C17 115.7(13) . . ?
C13 C12 N1 120.5(13) . . ?
C17 C12 N1 123.9(13) . . ?
C12 C13 C14 122.7(14) . . ?
C15 C14 C13 119.8(15) . . ?
C16 C15 C14 118.8(15) . . ?
C15 C16 C17 122.2(15) . . ?
C16 C17 C12 120.8(14) . . ?
C23 C22 N2 126.0(13) . . ?
C23 C22 C27 114.3(14) . . ?
N2 C22 C27 119.5(13) . . ?
C22 C23 C24 123.9(15) . . ?
C25 C24 C23 120.1(16) . . ?
C24 C25 C26 119.7(15) . . ?
C27 C26 C25 118.3(15) . . ?
C26 C27 C22 123.6(14) . . ?
C37 C32 C33 117.4(19) . . ?
C37 C32 N3 120.0(18) . . ?
C33 C32 N3 122.5(17) . . ?
C34 C33 C32 123(2) . . ?
C35 C34 C33 115(3) . . ?
C36 C35 C34 126(3) . . ?
C35 C36 C37 116(3) . . ?
C32 C37 C36 123(2) . . ?
N7 C38 C39 116.6(15) . . ?
C41 C40 N7 118.4(14) . . ?
C41 C40 U1 129.1(11) . . ?
N7 C40 U1 41.5(6) . . ?

loop_
_geom_bond_atom_site_label_1
_geom_bond_atom_site_label_2
_geom_bond_distance
_geom_bond_site_symmetry_2
_geom_bond_publ_flag
U1 N7 2.146(12) . ?
U1 N1 2.322(11) . ?
U1 N3 2.327(12) . ?
U1 N2 2.435(11) . ?
U1 N4 2.744(11) . ?
U1 N6 2.765(13) . ?
U1 N5 2.853(12) . ?
U1 C40 3.025(15) . ?
U1 Si2 3.249(4) . ?
U1 Si1 3.261(4) . ?
U1 Si3 3.305(4) . ?
Si1 N1 1.716(11) . ?
Si1 N6 1.788(12) . ?
Si1 C11 1.846(14) . ?
Si1 C10 1.842(14) . ?
Si2 N2 1.707(11) . ?
Si2 N4 1.765(13) . ?
Si2 C20 1.851(15) . ?
Si2 C21 1.889(17) . ?
Si3 N3 1.702(13) . ?
Si3 N5 1.772(13) . ?
Si3 C30 1.856(16) . ?
Si3 C31 1.860(15) . ?
N1 C12 1.400(15) . ?
N2 C22 1.397(16) . ?
N3 C32 1.456(18) . ?
N4 C6 1.470(19) . ?
N4 C1 1.483(17) . ?
N5 C2 1.47(2) . ?
N5 C3 1.479(18) . ?
N6 C4 1.451(19) . ?
N6 C5 1.531(17) . ?
N7 C38 1.480(16) . ?
N7 C40 1.500(17) . ?
C1 C2 1.43(2) . ?
C3 C4 1.46(2) . ?
C5 C6 1.406(19) . ?
C12 C13 1.372(18) . ?
C12 C17 1.388(18) . ?
C13 C14 1.383(18) . ?
C14 C15 1.354(18) . ?
C15 C16 1.34(2) . ?
C16 C17 1.374(19) . ?
C22 C23 1.344(18) . ?
C22 C27 1.416(17) . ?
C23 C24 1.378(19) . ?
C24 C25 1.348(19) . ?
C25 C26 1.388(19) . ?
C26 C27 1.363(18) . ?
C32 C37 1.35(2) . ?
C32 C33 1.38(2) . ?
C33 C34 1.38(2) . ?
C34 C35 1.37(3) . ?
C35 C36 1.35(3) . ?
C36 C37 1.37(3) . ?
C38 C39 1.50(2) . ?
C40 C41 1.461(19) . ?
